data_7120441
loop_
_publ_author_name
'Huynh, Huu-Tri'
'Jeannin, Olivier'
'Fourmigu\'e, Marc'

_publ_section_title
;
 Organic selenocyanates as strong and directional chalcogen bond donors
 for crystal engineering
;
_journal_name_full 'Chem. Commun.'
_journal_paper_doi 10.1039/C7CC04833E
_journal_year 2017
_chemical_formula_moiety 'C10 H8 N2 Se2, C10 H8 N2'
_chemical_formula_sum 'C20 H16 N4 Se2'
_chemical_formula_weight 470.29
_chemical_name_systematic '1,3-bis(selenocyanatomethyl)benzene, 4,4'-bipyridine'
_space_group_IT_number 15
_symmetry_cell_setting monoclinic
_symmetry_Int_Tables_number 15
_symmetry_space_group_name_Hall '-C 2yc'
_symmetry_space_group_name_H-M 'C 1 2/c 1'
_atom_sites_solution_hydrogens geom
_audit_conform_dict_location ftp://ftp.iucr.org/pub/cif_core.dic
_audit_conform_dict_name cif_core.dic
_audit_conform_dict_version 2.4.3
_audit_creation_date 2017-02-17T09:48:06-00:00
_audit_creation_method 'WinGX routine CIF_UPDATE'
_audit_update_record
;
2017-06-21 deposited with the CCDC.
2017-07-07 downloaded from the CCDC.
;
_cell_angle_alpha 90
_cell_angle_beta 92.613(3)
_cell_angle_gamma 90
_cell_formula_units_Z 4
_cell_length_a 5.1880(5)
_cell_length_b 14.9962(13)
_cell_length_c 25.101(2)
_cell_measurement_reflns_used 4890
_cell_measurement_temperature 298(2)
_cell_measurement_theta_max 30.04
_cell_measurement_theta_min 2.72
_cell_measurement_wavelength 0.71073
_cell_volume 1950.8(3)
_computing_cell_refinement 'Bruker APEX2 (Bruker, 2014)'
_computing_data_collection 'Bruker APEX2 (Bruker, 2014)'
_computing_data_reduction 'Bruker APEX2 (Bruker, 2014)'
_computing_molecular_graphics 'Ortep for Windows (Farrugia, 2012)'
_computing_publication_material 'WinGX publication routines (Farrugia, 2012)'
_computing_structure_refinement 'SHELXL-2014/7 (Sheldrick, 2014)'
_computing_structure_solution 'SIR-92 (Altomare et al., 1994)'
_diffrn_ambient_temperature 298(2)
_diffrn_detector 'CCD plate'
_diffrn_measured_fraction_theta_full 0.999
_diffrn_measured_fraction_theta_max 0.997
_diffrn_measurement_device_type 'APEXII, Bruker-AXS'
_diffrn_measurement_method 'CCD rotation images, thick slices'
_diffrn_orient_matrix_UB_11 -0.089557
_diffrn_orient_matrix_UB_12 -0.050387
_diffrn_orient_matrix_UB_13 0.01757
_diffrn_orient_matrix_UB_21 0.167438
_diffrn_orient_matrix_UB_22 -0.018886
_diffrn_orient_matrix_UB_23 0.017848
_diffrn_orient_matrix_UB_31 -0.034286
_diffrn_orient_matrix_UB_32 0.039385
_diffrn_orient_matrix_UB_33 0.031036
_diffrn_radiation_probe x-ray
_diffrn_radiation_source 'fine-focus sealed tube'
_diffrn_radiation_type MoK\a
_diffrn_radiation_wavelength 0.71073
_diffrn_reflns_av_R_equivalents 0.0378
_diffrn_reflns_av_unetI/netI 0.0282
_diffrn_reflns_Laue_measured_fraction_full 0.999
_diffrn_reflns_Laue_measured_fraction_max 0.997
_diffrn_reflns_limit_h_max 7
_diffrn_reflns_limit_h_min -7
_diffrn_reflns_limit_k_max 20
_diffrn_reflns_limit_k_min -21
_diffrn_reflns_limit_l_max 26
_diffrn_reflns_limit_l_min -35
_diffrn_reflns_number 20665
_diffrn_reflns_point_group_measured_fraction_full 0.999
_diffrn_reflns_point_group_measured_fraction_max 0.997
_diffrn_reflns_theta_full 25.242
_diffrn_reflns_theta_max 30.579
_diffrn_reflns_theta_min 2.716
_diffrn_standards_number 0
_exptl_absorpt_coefficient_mu 3.801
_exptl_absorpt_correction_T_max 0.859
_exptl_absorpt_correction_T_min 0.701
_exptl_absorpt_correction_type multi-scan
_exptl_absorpt_process_details
;
  [Sheldrick, G.M. (2014). SADABS Bruker AXS Inc., Madison, Wisconsin, USA]
;
_exptl_crystal_colour colorless
_exptl_crystal_density_diffrn 1.601
_exptl_crystal_density_method 'not measured'
_exptl_crystal_description prism
_exptl_crystal_F_000 928
_exptl_crystal_size_max 0.13
_exptl_crystal_size_mid 0.08
_exptl_crystal_size_min 0.04
_refine_diff_density_max 0.422
_refine_diff_density_min -0.281
_refine_diff_density_rms 0.062
_refine_ls_extinction_method none
_refine_ls_goodness_of_fit_ref 1.03
_refine_ls_hydrogen_treatment constr
_refine_ls_matrix_type full
_refine_ls_number_constraints 0
_refine_ls_number_parameters 119
_refine_ls_number_reflns 3010
_refine_ls_number_restraints 0
_refine_ls_restrained_S_all 1.03
_refine_ls_R_factor_all 0.0635
_refine_ls_R_factor_gt 0.037
_refine_ls_shift/su_max 0.001
_refine_ls_shift/su_mean 0
_refine_ls_structure_factor_coef Fsqd
_refine_ls_weighting_details 'w=1/[\s^2^(Fo^2^)+(0.0378P)^2^+1.5502P] where P=(Fo^2^+2Fc^2^)/3'
_refine_ls_weighting_scheme calc
_refine_ls_wR_factor_gt 0.0796
_refine_ls_wR_factor_ref 0.0877
_reflns_Friedel_coverage 0
_reflns_number_gt 2147
_reflns_number_total 3010
_reflns_threshold_expression 'I > 2\s(I)'
_cod_data_source_file c7cc04833e1.cif
_cod_data_source_block shelx
_cod_original_sg_symbol_H-M 'C 2/c'
_cod_database_code 7120441

loop_
_symmetry_equiv_pos_as_xyz
'x, y, z'
'-x, y, -z+1/2'
'x+1/2, y+1/2, z'
'-x+1/2, y+1/2, -z+1/2'
'-x, -y, -z'
'x, -y, z-1/2'
'-x+1/2, -y+1/2, -z'
'x+1/2, -y+1/2, z-1/2'

loop_
_atom_site_label
_atom_site_type_symbol
_atom_site_fract_x
_atom_site_fract_y
_atom_site_fract_z
_atom_site_U_iso_or_equiv
_atom_site_adp_type
_atom_site_occupancy
_atom_site_site_symmetry_order
_atom_site_calc_flag
_atom_site_refinement_flags_posn
_atom_site_refinement_flags_adp
_atom_site_refinement_flags_occupancy
C1 C 1 0.2888(2) 0.75 0.0373(6) Uani 1 2 d S T P
H1 H 1 0.2268 0.75 0.045 Uiso 1 2 calc R U P
C2 C 0.8360(4) 0.33385(15) 0.78285(8) 0.0395(5) Uani 1 1 d . . .
C3 C 0.8392(6) 0.42643(18) 0.78251(10) 0.0582(7) Uani 1 1 d . . .
H3 H 0.7317 0.4579 0.8044 0.07 Uiso 1 1 calc R U .
C4 C 1 0.4718(3) 0.75 0.0698(12) Uani 1 2 d S T P
H4 H 1 0.5338 0.75 0.084 Uiso 1 2 calc R U P
C5 C 0.6606(5) 0.28417(18) 0.81765(9) 0.0445(5) Uani 1 1 d . . .
H5A H 0.6116 0.2283 0.8005 0.053 Uiso 1 1 calc R U .
H5B H 0.5048 0.3188 0.8216 0.053 Uiso 1 1 calc R U .
C6 C 1.0525(5) 0.17682(18) 0.86296(10) 0.0529(6) Uani 1 1 d . . .
C7 C 0.4032(7) 0.3597(3) 0.97423(12) 0.0808(10) Uani 1 1 d . . .
H7 H 0.4919 0.3115 0.9895 0.097 Uiso 1 1 calc R U .
C8 C 0.2295(6) 0.4040(3) 1.00472(11) 0.0800(11) Uani 1 1 d . . .
H8 H 0.2045 0.3852 1.0394 0.096 Uiso 1 1 calc R U .
C9 C 0.0942(4) 0.47501(17) 0.98439(9) 0.0451(5) Uani 1 1 d . . .
C10 C 0.1386(6) 0.49713(19) 0.93209(12) 0.0654(8) Uani 1 1 d . . .
H10 H 0.0494 0.5441 0.9155 0.079 Uiso 1 1 calc R U .
C11 C 0.3165(6) 0.4488(2) 0.90480(12) 0.0709(9) Uani 1 1 d . . .
H11 H 0.3433 0.465 0.8697 0.085 Uiso 1 1 calc R U .
N1 N 1.1971(5) 0.12765(18) 0.84769(11) 0.0748(7) Uani 1 1 d . . .
N2 N 0.4512(4) 0.38127(16) 0.92495(9) 0.0581(6) Uani 1 1 d . . .
Se1 Se 0.82071(5) 0.25880(2) 0.88924(2) 0.04785(11) Uani 1 1 d . . .

loop_
_atom_site_aniso_label
_atom_site_aniso_U_11
_atom_site_aniso_U_22
_atom_site_aniso_U_33
_atom_site_aniso_U_23
_atom_site_aniso_U_13
_atom_site_aniso_U_12
C1 0.0413(16) 0.0410(16) 0.0295(14) 0 0.0003(12) 0
C2 0.0400(12) 0.0513(13) 0.0269(10) -0.0020(9) 0.0001(8) 0.0009(10)
C3 0.0743(18) 0.0524(15) 0.0492(14) -0.0035(12) 0.0166(13) 0.0111(13)
C4 0.110(4) 0.039(2) 0.062(3) 0 0.024(2) 0
C5 0.0400(12) 0.0601(14) 0.0335(11) -0.0026(10) 0.0019(9) -0.0021(11)
C6 0.0574(16) 0.0528(15) 0.0489(15) 0.0092(11) 0.0069(12) 0.0061(12)
C7 0.080(2) 0.117(3) 0.0459(16) -0.0016(17) 0.0034(15) 0.051(2)
C8 0.085(2) 0.120(3) 0.0356(14) 0.0033(15) 0.0090(14) 0.048(2)
C9 0.0396(12) 0.0550(14) 0.0410(13) -0.0094(10) 0.0063(10) -0.0015(11)
C10 0.081(2) 0.0544(16) 0.0640(17) 0.0094(13) 0.0347(15) 0.0130(14)
C11 0.090(2) 0.0644(18) 0.0617(17) 0.0075(14) 0.0429(17) 0.0099(16)
N1 0.0823(19) 0.0665(16) 0.0767(18) 0.0118(13) 0.0148(14) 0.0199(14)
N2 0.0470(12) 0.0737(16) 0.0545(14) -0.0126(11) 0.0124(10) 0.0045(11)
Se1 0.05149(16) 0.05910(18) 0.03335(14) 0.00253(10) 0.00632(10) 0.00252(11)

loop_
_atom_type_symbol
_atom_type_description
_atom_type_scat_dispersion_real
_atom_type_scat_dispersion_imag
_atom_type_scat_source
C C 0.0033 0.0016 'International Tables Vol C Tables 4.2.6.8 and 6.1.1.4'
H H 0 0 'International Tables Vol C Tables 4.2.6.8 and 6.1.1.4'
N N 0.0061 0.0033 'International Tables Vol C Tables 4.2.6.8 and 6.1.1.4'
Se Se -0.0929 2.2259 'International Tables Vol C Tables 4.2.6.8 and 6.1.1.4'

loop_
_geom_angle_atom_site_label_1
_geom_angle_atom_site_label_2
_geom_angle_atom_site_label_3
_geom_angle
_geom_angle_site_symmetry_1
_geom_angle_site_symmetry_3
C2 C1 C2 121.7(3) . 2_756
C2 C1 H1 119.1 . .
C2 C1 H1 119.1 2_756 .
C1 C2 C3 118.4(2) . .
C1 C2 C5 120.9(2) . .
C3 C2 C5 120.8(2) . .
C4 C3 C2 120.4(3) . .
C4 C3 H3 119.8 . .
C2 C3 H3 119.8 . .
C3 C4 C3 120.7(4) 2_756 .
C3 C4 H4 119.7 2_756 .
C3 C4 H4 119.7 . .
C2 C5 Se1 112.68(16) . .
C2 C5 H5A 109.1 . .
Se1 C5 H5A 109.1 . .
C2 C5 H5B 109.1 . .
Se1 C5 H5B 109.1 . .
H5A C5 H5B 107.8 . .
N1 C6 Se1 178.6(3) . .
N2 C7 C8 124.1(3) . .
N2 C7 H7 117.9 . .
C8 C7 H7 117.9 . .
C9 C8 C7 120.5(3) . .
C9 C8 H8 119.8 . .
C7 C8 H8 119.8 . .
C8 C9 C10 116.0(2) . .
C8 C9 C9 122.5(3) . 5_567
C10 C9 C9 121.5(3) . 5_567
C11 C10 C9 119.3(3) . .
C11 C10 H10 120.4 . .
C9 C10 H10 120.4 . .
N2 C11 C10 124.6(3) . .
N2 C11 H11 117.7 . .
C10 C11 H11 117.7 . .
C7 N2 C11 115.5(2) . .
C6 Se1 C5 93.24(11) . .

loop_
_geom_bond_atom_site_label_1
_geom_bond_atom_site_label_2
_geom_bond_distance
_geom_bond_site_symmetry_2
C1 C2 1.387(3) .
C1 C2 1.387(3) 2_756
C1 H1 0.93 .
C2 C3 1.389(3) .
C2 C5 1.490(3) .
C3 C4 1.373(3) .
C3 H3 0.93 .
C4 C3 1.373(3) 2_756
C4 H4 0.93 .
C5 Se1 1.982(2) .
C5 H5A 0.97 .
C5 H5B 0.97 .
C6 N1 1.131(3) .
C6 Se1 1.861(3) .
C7 N2 1.313(4) .
C7 C8 1.379(4) .
C7 H7 0.93 .
C8 C9 1.362(4) .
C8 H8 0.93 .
C9 C10 1.383(3) .
C9 C9 1.484(4) 5_567
C10 C11 1.380(4) .
C10 H10 0.93 .
C11 N2 1.318(4) .
C11 H11 0.93 .

loop_
_geom_torsion_atom_site_label_1
_geom_torsion_atom_site_label_2
_geom_torsion_atom_site_label_3
_geom_torsion_atom_site_label_4
_geom_torsion
_geom_torsion_site_symmetry_1
_geom_torsion_site_symmetry_4
C2 C1 C2 C3 -0.25(17) 2_756 .
C2 C1 C2 C5 179.7(2) 2_756 .
C1 C2 C3 C4 0.5(3) . .
C5 C2 C3 C4 -179.5(2) . .
C2 C3 C4 C3 -0.25(18) . 2_756
C1 C2 C5 Se1 90.3(2) . .
C3 C2 C5 Se1 -89.7(3) . .
N2 C7 C8 C9 0.0(6) . .
C7 C8 C9 C10 1.5(5) . .
C7 C8 C9 C9 -179.8(3) . 5_567
C8 C9 C10 C11 -1.5(4) . .
C9 C9 C10 C11 179.8(3) 5_567 .
C9 C10 C11 N2 0.2(5) . .
C8 C7 N2 C11 -1.4(5) . .
C10 C11 N2 C7 1.3(5) . .
